data_4334856
loop_
_publ_author_name
'Robert D. Kennedy'
'Charles W. Machan'
'C. Michael McGuirk'
'Mari S. Rosen'
'Charlotte L. Stern'
'Amy A. Sarjeant'
'Chad A. Mirkin'

_publ_contact_author_name
;
;
_publ_section_title
;
 General Strategy for the Synthesis of Rigid Weak-Link Approach
 Platinum(II) Complexes: Tweezers, Triple-Layer Complexes, and Macrocycles
;
_journal_name_full 'Inorganic Chemistry'
_journal_page_first 5876
_journal_page_last 5888
_journal_paper_doi 10.1021/ic302855f
_journal_volume 52
_journal_year 2013
_chemical_formula_moiety 'C68 H64 P4 Pt2 S4, 4(B F4)'
_chemical_formula_sum 'C68 H64 B4 F16 P4 Pt2 S4'
_chemical_formula_weight 1870.73
_chemical_name_systematic
;
 ?
;
_space_group_crystal_system triclinic
_space_group_IT_number 2
_space_group_name_Hall '-P 1'
_space_group_name_H-M_alt 'P -1'
_symmetry_space_group_name_Hall '-P 1'
_symmetry_space_group_name_H-M 'P -1'
_atom_sites_solution_hydrogens geom
_atom_sites_solution_primary direct
_audit_creation_date 2012-11-14
_audit_creation_method
;
  Olex2 1.2
  (compiled Nov  5 2012 18:25:38, GUI svn.r4372)
;
_cell_angle_alpha 89.9189(13)
_cell_angle_beta 76.2852(12)
_cell_angle_gamma 70.1689(13)
_cell_formula_units_Z 2
_cell_length_a 15.5695(4)
_cell_length_b 16.0911(4)
_cell_length_c 16.9236(5)
_cell_measurement_reflns_used 9929
_cell_measurement_temperature 100(2)
_cell_measurement_theta_max 31.40
_cell_measurement_theta_min 2.37
_cell_volume 3860.21(18)
_computing_cell_refinement 'SAINT V7.23A (Bruker, 2005)'
_computing_data_collection 'APEX2 V2.1-4 (Bruker, 2007)'
_computing_data_reduction 'Bruker SAINT'
_computing_molecular_graphics
;
O. V. Dolomanov, L. J. Bourhis, R. J. Gildea, J. A. K. Howard and H. Puschmann,
OLEX2: a complete structure solution, refinement and analysis program.
J. Appl. Cryst. (2009). 42, 339-341.
;
_computing_publication_material
;
O. V. Dolomanov, L. J. Bourhis, R. J. Gildea, J. A. K. Howard and H. Puschmann,
OLEX2: a complete structure solution, refinement and analysis program.
J. Appl. Cryst. (2009). 42, 339-341.
;
_computing_structure_refinement
;
SHELXL, G.M. Sheldrick, Acta Cryst.
(2008). A64, 112-122
;
_computing_structure_solution
;
XS, G.M. Sheldrick, Acta Cryst.
(2008). A64, 112-122
;
_diffrn_ambient_temperature 99.98
_diffrn_detector_area_resol_mean 8
_diffrn_measured_fraction_theta_full 0.999
_diffrn_measured_fraction_theta_max 0.979
_diffrn_measurement_device_type 'Bruker Kappa APEX CCD area detector'
_diffrn_measurement_method '\w and \f scans'
_diffrn_radiation_monochromator graphite
_diffrn_radiation_type MoK\a
_diffrn_radiation_wavelength 0.71073
_diffrn_reflns_av_R_equivalents 0.0369
_diffrn_reflns_av_unetI/netI 0.0359
_diffrn_reflns_Laue_measured_fraction_full 0.999
_diffrn_reflns_Laue_measured_fraction_max 0.979
_diffrn_reflns_limit_h_max 22
_diffrn_reflns_limit_h_min -22
_diffrn_reflns_limit_k_max 23
_diffrn_reflns_limit_k_min -23
_diffrn_reflns_limit_l_max 24
_diffrn_reflns_limit_l_min -24
_diffrn_reflns_number 107854
_diffrn_reflns_point_group_measured_fraction_full 0.999
_diffrn_reflns_point_group_measured_fraction_max 0.979
_diffrn_reflns_theta_full 25.242
_diffrn_reflns_theta_max 31.67
_diffrn_reflns_theta_min 1.24
_diffrn_source 'sealed tube'
_diffrn_standards_number 0
_exptl_absorpt_coefficient_mu 3.888
_exptl_absorpt_correction_T_max 0.7462
_exptl_absorpt_correction_T_min 0.6669
_exptl_absorpt_correction_type multi-scan
_exptl_absorpt_process_details
;
SADABS-2008/1 (Bruker,2008) was used for absorption correction.
wR2(int) was 0.0653 before and 0.0446 after correction.
The Ratio of minimum to maximum transmission is 0.8937.
The \l/2 correction factor is 0.0015.
;
_exptl_crystal_colour colourless
_exptl_crystal_colour_primary colourless
_exptl_crystal_density_diffrn 1.609
_exptl_crystal_description prism
_exptl_crystal_F_000 1832
_exptl_crystal_size_max 0.305
_exptl_crystal_size_mid 0.193
_exptl_crystal_size_min 0.184
_refine_diff_density_max 3.349
_refine_diff_density_min -1.834
_refine_diff_density_rms 0.138
_refine_ls_extinction_method none
_refine_ls_goodness_of_fit_ref 1.098
_refine_ls_hydrogen_treatment constr
_refine_ls_matrix_type full
_refine_ls_number_parameters 911
_refine_ls_number_reflns 25483
_refine_ls_number_restraints 18
_refine_ls_restrained_S_all 1.098
_refine_ls_R_factor_all 0.0517
_refine_ls_R_factor_gt 0.0344
_refine_ls_shift/su_max 0.008
_refine_ls_shift/su_mean 0.000
_refine_ls_structure_factor_coef Fsqd
_refine_ls_weighting_details
;
 w=1/[\s^2^(Fo^2^)+(0.0398P)^2^+6.1017P]
 where P=(Fo^2^+2Fc^2^)/3
;
_refine_ls_weighting_scheme calc
_refine_ls_wR_factor_gt 0.0847
_refine_ls_wR_factor_ref 0.0917
_reflns_Friedel_coverage 0.000
_reflns_number_gt 19886
_reflns_number_total 25483
_reflns_threshold_expression 'I > 2\s(I)'
_cod_data_source_file ic302855f_si_002_11.cif
_cod_data_source_block 39-BF4
_cod_database_code 4334856
_olex2_refinement_description
;
1. Fixed Uiso
 At 1.2 times of:
  H2 of C2, H3 of C3, H4 of C4, H5 of C5, H6 of C6, {H8A,H8B} of C8, H9 of C9,
   H10 of C10, H11 of C11, H9A of C9A, H10A of C10A, H11A of C11A, {H12,H12A}
  of C12, {H13A,H13B} of C13, {H14A,H14B} of C14, H16 of C16, H17 of C17, H54
  of C54, H53 of C53, H40 of C40, H42 of C42, H43 of C43, H44 of C44, H45 of
  C45, H46 of C46, {H47A,H47B} of C47, {H55A,H55B} of C55, {H56A,H56B} of C56,
  H58 of C58, H51 of C51, {H48A,H48B} of C48, H50 of C50, H60 of C60, H59 of
  C59, H39 of C39, H38 of C38, H37 of C37, H36 of C36, H34 of C34, H33 of C33,
  H32 of C32, H31 of C31, H30 of C30, H28 of C28, H27 of C27, H26 of C26, H25
  of C25, H24 of C24, {H22A,H22B} of C22, {H21A,H21B} of C21, H20 of C20, H19
  of C19, H68 of C68, H67 of C67, H66 of C66, H65 of C65, H64 of C64, H62 of
  C62, H61 of C61
2. others
 Sof(H8A)=1-Sof(H8B)=Sof(C9)=Sof(H9)=Sof(C10)=Sof(H10)=Sof(C11)=Sof(H11)=1-
 Sof(H8B)=1-Sof(H8B)=1-Sof(H8B)=1-Sof(H8B)=1-Sof(H8B)=1-Sof(H8B)=Sof(H12)=1-
 Sof(H8B)
3.a Secondary CH2 refined with riding coordinates:
 C13(H13A,H13B), C14(H14A,H14B), C21(H21A,H21B), C22(H22A,H22B), C47(H47A,
 H47B), C48(H48A,H48B), C55(H55A,H55B), C56(H56A,H56B)
3.b Aromatic/amide H refined with riding coordinates:
 C2(H2), C3(H3), C4(H4), C5(H5), C6(H6), C8(H8A), C8(H8B), C9(H9), C10(H10),
 C11(H11), C9A(H9A), C10A(H10A), C11A(H11A), C12(H12), C12(H12A), C16(H16),
 C17(H17), C19(H19), C20(H20), C24(H24), C25(H25), C26(H26), C27(H27), C28(H28),
  C30(H30), C31(H31), C32(H32), C33(H33), C34(H34), C36(H36), C37(H37),
 C38(H38), C39(H39), C40(H40), C42(H42), C43(H43), C44(H44), C45(H45), C46(H46),
  C50(H50), C51(H51), C53(H53), C54(H54), C58(H58), C59(H59), C60(H60),
 C61(H61), C62(H62), C64(H64), C65(H65), C66(H66), C67(H67), C68(H68)
;
_smtbx_masks_special_details
;
The solvent masking procedure as implemented in Olex2 was used to remove the
electronic contribution of solvent molecules from the refinement.  As the exact
solvent content is not known, only the atoms used in the refinement model are
reported in the formula here.



Total solvent accessible volume / cell = 655.9 Ang^3^ [17.0%]
Total electron count / cell = 176.8
;

loop_
_space_group_symop_operation_xyz
'x, y, z'
'-x, -y, -z'

loop_
_atom_site_label
_atom_site_type_symbol
_atom_site_fract_x
_atom_site_fract_y
_atom_site_fract_z
_atom_site_U_iso_or_equiv
_atom_site_adp_type
_atom_site_occupancy
_atom_site_site_symmetry_order
_atom_site_calc_flag
_atom_site_refinement_flags_posn
_atom_site_refinement_flags_adp
_atom_site_refinement_flags_occupancy
_atom_site_disorder_assembly
_atom_site_disorder_group
Pt1 Pt 0.48244(2) 0.28191(2) 0.21146(2) 0.02341(3) Uani 1 1 d . . . . .
Pt2 Pt 0.18041(2) -0.03096(2) 0.20702(2) 0.01973(3) Uani 1 1 d . . . . .
S1 S 0.52965(6) 0.19435(6) 0.08763(5) 0.02551(16) Uani 1 1 d . . . . .
S2 S 0.29113(6) -0.05028(6) 0.08141(5) 0.02423(16) Uani 1 1 d . . . . .
S3 S 0.30501(6) -0.09925(5) 0.26932(4) 0.01966(14) Uani 1 1 d . . . . .
S4 S 0.53282(6) 0.15456(5) 0.28304(5) 0.02434(16) Uani 1 1 d . . . . .
P1 P 0.43984(7) 0.39888(6) 0.13606(5) 0.02491(17) Uani 1 1 d . . . . .
P2 P 0.07049(6) 0.03101(6) 0.13641(5) 0.02441(17) Uani 1 1 d . . . . .
P3 P 0.08209(6) -0.03874(6) 0.32702(5) 0.02307(16) Uani 1 1 d . . . . .
P4 P 0.46233(7) 0.35953(6) 0.33048(5) 0.02599(18) Uani 1 1 d . . . . .
C1 C 0.4628(3) 0.4986(2) 0.1534(2) 0.0287(7) Uani 1 1 d . . . . .
C2 C 0.5559(3) 0.4930(3) 0.1448(2) 0.0326(8) Uani 1 1 d . . . . .
H2 H 0.6057 0.4373 0.1311 0.039 Uiso 1 1 calc R U . . .
C3 C 0.5755(4) 0.5703(3) 0.1564(2) 0.0413(10) Uani 1 1 d . . . . .
H3 H 0.6388 0.5671 0.1505 0.050 Uiso 1 1 calc R U . . .
C4 C 0.5029(4) 0.6508(3) 0.1765(2) 0.0488(13) Uani 1 1 d . . . . .
H4 H 0.5163 0.7030 0.1847 0.059 Uiso 1 1 calc R U . . .
C5 C 0.4119(4) 0.6560(3) 0.1848(2) 0.0466(12) Uani 1 1 d . . . . .
H5 H 0.3627 0.7121 0.1984 0.056 Uiso 1 1 calc R U . . .
C6 C 0.3895(3) 0.5807(3) 0.1736(2) 0.0385(9) Uani 1 1 d . . . . .
H6 H 0.3259 0.5850 0.1795 0.046 Uiso 1 1 calc R U . . .
C7 C 0.3184(3) 0.4283(3) 0.1347(2) 0.0374(9) Uani 1 1 d . . . A .
C8 C 0.2844(4) 0.4787(4) 0.0746(3) 0.0588(14) Uani 1 1 d . . . . .
H8A H 0.3272 0.4915 0.0304 0.071 Uiso 0.53(4) 1 calc R U P A 1
H8B H 0.3229 0.5048 0.0387 0.071 Uiso 0.47(4) 1 calc R U P A 2
C9 C 0.1798(14) 0.5135(16) 0.0790(11) 0.063(4) Uani 0.53(4) 1 d . U P A 1
H9 H 0.1570 0.5494 0.0387 0.076 Uiso 0.53(4) 1 calc R U P A 1
C10 C 0.1186(13) 0.4932(12) 0.1410(8) 0.057(3) Uani 0.53(4) 1 d . U P A 1
H10 H 0.0531 0.5154 0.1434 0.069 Uiso 0.53(4) 1 calc R U P A 1
C11 C 0.1489(13) 0.4421(13) 0.1991(9) 0.049(3) Uani 0.53(4) 1 d . U P A 1
H11 H 0.1048 0.4308 0.2432 0.059 Uiso 0.53(4) 1 calc R U P A 1
C9A C 0.2062(15) 0.489(2) 0.0682(17) 0.092(9) Uani 0.47(4) 1 d . U P A 2
H9A H 0.1845 0.5226 0.0261 0.110 Uiso 0.47(4) 1 calc R U P A 2
C10A C 0.1438(14) 0.452(3) 0.123(2) 0.092(10) Uani 0.47(4) 1 d . U P A 2
H10A H 0.0835 0.4579 0.1159 0.111 Uiso 0.47(4) 1 calc R U P A 2
C11A C 0.1765(13) 0.410(2) 0.1846(17) 0.068(6) Uani 0.47(4) 1 d . U P A 2
H11A H 0.1377 0.3859 0.2224 0.082 Uiso 0.47(4) 1 calc R U P A 2
C12 C 0.2565(4) 0.4020(4) 0.1934(3) 0.0503(12) Uani 1 1 d . . . . .
H12 H 0.2794 0.3600 0.2298 0.060 Uiso 0.53(4) 1 calc R U P A 1
H12A H 0.2748 0.3777 0.2406 0.060 Uiso 0.47(4) 1 calc R U P A 2
C13 C 0.5092(3) 0.3587(2) 0.03199(19) 0.0285(7) Uani 1 1 d . . . . .
H13A H 0.4844 0.4021 -0.0059 0.034 Uiso 1 1 calc R U . . .
H13B H 0.5755 0.3534 0.0274 0.034 Uiso 1 1 calc R U . . .
C14 C 0.5059(3) 0.2686(2) 0.0074(2) 0.0324(8) Uani 1 1 d . . . . .
H14A H 0.5537 0.2428 -0.0445 0.039 Uiso 1 1 calc R U . . .
H14B H 0.4430 0.2761 -0.0009 0.039 Uiso 1 1 calc R U . . .
C15 C 0.4538(2) 0.1329(2) 0.08915(17) 0.0202(6) Uani 1 1 d . . . . .
C16 C 0.3617(2) 0.1705(2) 0.08237(19) 0.0221(6) Uani 1 1 d . . . . .
H16 H 0.3350 0.2326 0.0789 0.027 Uiso 1 1 calc R U . . .
C17 C 0.3090(2) 0.1169(2) 0.08074(19) 0.0230(6) Uani 1 1 d . . . . .
H17 H 0.2457 0.1415 0.0762 0.028 Uiso 1 1 calc R U . . .
C18 C 0.3501(2) 0.0263(2) 0.08579(17) 0.0204(6) Uani 1 1 d . . . . .
C19 C 0.4408(2) -0.0108(2) 0.09568(17) 0.0200(6) Uani 1 1 d . . . . .
H19 H 0.4665 -0.0725 0.1012 0.024 Uiso 1 1 calc R U . . .
C20 C 0.4934(2) 0.0430(2) 0.09736(18) 0.0211(6) Uani 1 1 d . . . . .
H20 H 0.5557 0.0187 0.1040 0.025 Uiso 1 1 calc R U . . .
C21 C 0.2254(3) -0.0118(3) 0.0040(2) 0.0357(9) Uani 1 1 d . . . . .
H21A H 0.2201 0.0503 -0.0053 0.043 Uiso 1 1 calc R U . . .
H21B H 0.2598 -0.0488 -0.0481 0.043 Uiso 1 1 calc R U . . .
C22 C 0.1273(3) -0.0174(3) 0.0315(2) 0.0306(8) Uani 1 1 d . . . . .
H22A H 0.1320 -0.0803 0.0276 0.037 Uiso 1 1 calc R U . . .
H22B H 0.0884 0.0145 -0.0051 0.037 Uiso 1 1 calc R U . . .
C23 C 0.0435(3) 0.1484(3) 0.1368(2) 0.0337(8) Uani 1 1 d . . . . .
C24 C 0.0507(3) 0.1955(3) 0.2016(3) 0.0367(8) Uani 1 1 d . . . . .
H24 H 0.0767 0.1646 0.2432 0.044 Uiso 1 1 calc R U . . .
C25 C 0.0204(4) 0.2872(3) 0.2065(4) 0.0596(14) Uani 1 1 d . . . . .
H25 H 0.0246 0.3193 0.2517 0.071 Uiso 1 1 calc R U . . .
C26 C -0.0158(5) 0.3315(4) 0.1458(5) 0.083(2) Uani 1 1 d . . . . .
H26 H -0.0368 0.3944 0.1489 0.100 Uiso 1 1 calc R U . . .
C27 C -0.0217(5) 0.2850(4) 0.0809(5) 0.084(2) Uani 1 1 d . . . . .
H27 H -0.0454 0.3161 0.0384 0.101 Uiso 1 1 calc R U . . .
C28 C 0.0058(5) 0.1947(4) 0.0762(3) 0.0642(16) Uani 1 1 d . . . . .
H28 H -0.0008 0.1635 0.0317 0.077 Uiso 1 1 calc R U . . .
C29 C -0.0402(2) 0.0128(2) 0.16030(19) 0.0260(7) Uani 1 1 d . . . . .
C30 C -0.1253(3) 0.0841(3) 0.1841(2) 0.0332(8) Uani 1 1 d . . . . .
H30 H -0.1252 0.1430 0.1879 0.040 Uiso 1 1 calc R U . . .
C31 C -0.2100(3) 0.0686(3) 0.2023(2) 0.0389(9) Uani 1 1 d . . . . .
H31 H -0.2679 0.1170 0.2183 0.047 Uiso 1 1 calc R U . . .
C32 C -0.2105(3) -0.0166(3) 0.1973(2) 0.0406(10) Uani 1 1 d . . . . .
H32 H -0.2688 -0.0267 0.2101 0.049 Uiso 1 1 calc R U . . .
C33 C -0.1265(3) -0.0877(3) 0.1736(2) 0.0381(9) Uani 1 1 d . . . . .
H33 H -0.1273 -0.1463 0.1701 0.046 Uiso 1 1 calc R U . . .
C34 C -0.0410(3) -0.0735(3) 0.1549(2) 0.0292(7) Uani 1 1 d . . . . .
H34 H 0.0166 -0.1223 0.1385 0.035 Uiso 1 1 calc R U . . .
C35 C -0.0272(2) 0.0512(3) 0.36759(19) 0.0283(7) Uani 1 1 d . . . . .
C36 C -0.0224(3) 0.1308(3) 0.3945(2) 0.0333(8) Uani 1 1 d . . . . .
H36 H 0.0371 0.1359 0.3919 0.040 Uiso 1 1 calc R U . . .
C37 C -0.1044(3) 0.2025(3) 0.4249(2) 0.0409(9) Uani 1 1 d . . . . .
H37 H -0.1010 0.2572 0.4423 0.049 Uiso 1 1 calc R U . . .
C38 C -0.1908(3) 0.1945(3) 0.4301(2) 0.0425(10) Uani 1 1 d . . . . .
H38 H -0.2471 0.2431 0.4526 0.051 Uiso 1 1 calc R U . . .
C39 C -0.1960(3) 0.1164(3) 0.4028(2) 0.0403(10) Uani 1 1 d . . . . .
H39 H -0.2560 0.1119 0.4059 0.048 Uiso 1 1 calc R U . . .
C40 C -0.1154(3) 0.0445(3) 0.3711(2) 0.0338(8) Uani 1 1 d . . . . .
H40 H -0.1196 -0.0090 0.3518 0.041 Uiso 1 1 calc R U . . .
C41 C 0.0610(3) -0.1424(2) 0.3228(2) 0.0278(7) Uani 1 1 d . . . . .
C42 C -0.0009(3) -0.1640(3) 0.3866(2) 0.0363(9) Uani 1 1 d . . . . .
H42 H -0.0315 -0.1250 0.4348 0.044 Uiso 1 1 calc R U . . .
C43 C -0.0177(3) -0.2426(3) 0.3792(3) 0.0477(11) Uani 1 1 d . . . . .
H43 H -0.0608 -0.2567 0.4222 0.057 Uiso 1 1 calc R U . . .
C44 C 0.0278(4) -0.3007(3) 0.3100(3) 0.0495(12) Uani 1 1 d . . . . .
H44 H 0.0151 -0.3540 0.3053 0.059 Uiso 1 1 calc R U . . .
C45 C 0.0911(3) -0.2818(3) 0.2479(3) 0.0428(10) Uani 1 1 d . . . . .
H45 H 0.1236 -0.3225 0.2010 0.051 Uiso 1 1 calc R U . . .
C46 C 0.1075(3) -0.2024(3) 0.2541(2) 0.0326(8) Uani 1 1 d . . . . .
H46 H 0.1510 -0.1891 0.2109 0.039 Uiso 1 1 calc R U . . .
C47 C 0.1496(2) -0.0464(2) 0.40338(19) 0.0256(7) Uani 1 1 d . . . . .
H47A H 0.1558 0.0116 0.4137 0.031 Uiso 1 1 calc R U . . .
H47B H 0.1165 -0.0624 0.4553 0.031 Uiso 1 1 calc R U . . .
C48 C 0.2464(2) -0.1164(2) 0.37215(19) 0.0251(6) Uani 1 1 d . . . . .
H48A H 0.2402 -0.1756 0.3715 0.030 Uiso 1 1 calc R U . . .
H48B H 0.2859 -0.1152 0.4099 0.030 Uiso 1 1 calc R U . . .
C49 C 0.3585(2) -0.0211(2) 0.28556(17) 0.0182(5) Uani 1 1 d . . . . .
C50 C 0.4526(2) -0.0570(2) 0.28858(19) 0.0208(6) Uani 1 1 d . . . . .
H50 H 0.4821 -0.1192 0.2889 0.025 Uiso 1 1 calc R U . . .
C51 C 0.5025(2) -0.0005(2) 0.29109(19) 0.0215(6) Uani 1 1 d . . . . .
H51 H 0.5666 -0.0237 0.2935 0.026 Uiso 1 1 calc R U . . .
C52 C 0.4580(2) 0.0905(2) 0.29008(18) 0.0202(6) Uani 1 1 d . . . . .
C53 C 0.3637(2) 0.1263(2) 0.28973(18) 0.0204(6) Uani 1 1 d . . . . .
H53 H 0.3338 0.1887 0.2910 0.024 Uiso 1 1 calc R U . . .
C54 C 0.3130(2) 0.0702(2) 0.28750(18) 0.0196(6) Uani 1 1 d . . . . .
H54 H 0.2482 0.0937 0.2873 0.024 Uiso 1 1 calc R U . . .
C55 C 0.5124(3) 0.1972(2) 0.3886(2) 0.0326(8) Uani 1 1 d . . . . .
H55A H 0.4940 0.1553 0.4259 0.039 Uiso 1 1 calc R U . . .
H55B H 0.5720 0.2005 0.3971 0.039 Uiso 1 1 calc R U . . .
C56 C 0.4369(3) 0.2874(2) 0.4097(2) 0.0306(8) Uani 1 1 d . . . . .
H56A H 0.4358 0.3125 0.4635 0.037 Uiso 1 1 calc R U . . .
H56B H 0.3744 0.2828 0.4128 0.037 Uiso 1 1 calc R U . . .
C57 C 0.5734(3) 0.3698(2) 0.3338(2) 0.0295(7) Uani 1 1 d . . . . .
C58 C 0.6507(3) 0.3400(3) 0.2665(2) 0.0360(9) Uani 1 1 d . . . . .
H58 H 0.6458 0.3120 0.2192 0.043 Uiso 1 1 calc R U . . .
C59 C 0.7349(3) 0.3509(3) 0.2680(3) 0.0414(9) Uani 1 1 d . . . . .
H59 H 0.7878 0.3300 0.2222 0.050 Uiso 1 1 calc R U . . .
C60 C 0.7414(3) 0.3927(3) 0.3369(3) 0.0439(10) Uani 1 1 d . . . . .
H60 H 0.7986 0.4013 0.3377 0.053 Uiso 1 1 calc R U . . .
C61 C 0.6654(3) 0.4218(3) 0.4044(3) 0.0404(10) Uani 1 1 d . . . . .
H61 H 0.6705 0.4504 0.4512 0.048 Uiso 1 1 calc R U . . .
C62 C 0.5821(3) 0.4094(3) 0.4039(2) 0.0346(8) Uani 1 1 d . . . . .
H62 H 0.5306 0.4277 0.4510 0.041 Uiso 1 1 calc R U . . .
C63 C 0.3709(3) 0.4666(2) 0.3597(2) 0.0298(7) Uani 1 1 d . . . . .
C64 C 0.3916(3) 0.5435(2) 0.3608(2) 0.0335(8) Uani 1 1 d . . . . .
H64 H 0.4554 0.5406 0.3470 0.040 Uiso 1 1 calc R U . . .
C65 C 0.3189(3) 0.6253(2) 0.3821(2) 0.0381(9) Uani 1 1 d . . . . .
H65 H 0.3331 0.6780 0.3846 0.046 Uiso 1 1 calc R U . . .
C66 C 0.2272(4) 0.6298(3) 0.3994(3) 0.0449(10) Uani 1 1 d . . . . .
H66 H 0.1776 0.6857 0.4118 0.054 Uiso 1 1 calc R U . . .
C67 C 0.2066(4) 0.5525(3) 0.3989(4) 0.0594(14) Uani 1 1 d . . . . .
H67 H 0.1427 0.5556 0.4120 0.071 Uiso 1 1 calc R U . . .
C68 C 0.2778(4) 0.4713(3) 0.3796(3) 0.0482(11) Uani 1 1 d . . . . .
H68 H 0.2632 0.4186 0.3799 0.058 Uiso 1 1 calc R U . . .
F1 F 0.3208(2) 0.10392(17) 0.89349(16) 0.0474(6) Uani 1 1 d . . . . .
F2 F 0.4014(2) 0.1969(2) 0.8819(2) 0.0627(8) Uani 1 1 d . . . . .
F3 F 0.3103(3) 0.1967(3) 0.7964(2) 0.0962(14) Uani 1 1 d . . . . .
F4 F 0.2438(3) 0.2469(3) 0.9305(3) 0.1212(18) Uani 1 1 d . . . . .
B1 B 0.3180(4) 0.1874(3) 0.8748(3) 0.0411(11) Uani 1 1 d . . . . .
F5 F 0.13703(19) 0.7706(2) 0.0336(2) 0.0592(8) Uani 1 1 d . . . . .
F6 F 0.2675(2) 0.6518(2) -0.0131(3) 0.0821(11) Uani 1 1 d . . . . .
F7 F 0.2699(2) 0.7646(3) 0.0640(2) 0.0756(10) Uani 1 1 d . . . . .
F8 F 0.2631(3) 0.7779(3) -0.0629(3) 0.1039(15) Uani 1 1 d . . . . .
B2 B 0.2335(3) 0.7403(3) 0.0057(3) 0.0361(9) Uani 1 1 d . . . . .
F9 F 0.45249(18) 0.75233(15) 0.33951(13) 0.0377(5) Uani 1 1 d . . . . .
F10 F 0.4021(2) 0.7704(2) 0.47598(15) 0.0584(8) Uani 1 1 d . . . . .
F11 F 0.5234(3) 0.64811(18) 0.41735(18) 0.0612(8) Uani 1 1 d . . . . .
F12 F 0.54418(18) 0.78020(16) 0.41469(14) 0.0401(5) Uani 1 1 d . . . . .
B3 B 0.4799(3) 0.7392(3) 0.4117(3) 0.0339(9) Uani 1 1 d . . . . .
F13 F 0.1489(2) 0.1883(2) 0.4319(2) 0.0689(9) Uani 1 1 d . . . . .
F14 F 0.2082(3) 0.2938(3) 0.4221(3) 0.1158(18) Uani 1 1 d . . . . .
F15 F 0.0513(3) 0.3303(2) 0.4382(2) 0.0882(12) Uani 1 1 d . . . . .
F16 F 0.1553(3) 0.2571(3) 0.3194(2) 0.1098(17) Uani 1 1 d . . . . .
B4 B 0.1409(4) 0.2710(4) 0.4033(3) 0.0520(14) Uani 1 1 d . . . . .

loop_
_atom_site_aniso_label
_atom_site_aniso_U_11
_atom_site_aniso_U_22
_atom_site_aniso_U_33
_atom_site_aniso_U_23
_atom_site_aniso_U_13
_atom_site_aniso_U_12
Pt1 0.03961(8) 0.02548(6) 0.01595(5) 0.00543(4) -0.00966(5) -0.02314(6)
Pt2 0.02525(6) 0.02833(6) 0.01340(5) 0.00459(4) -0.00668(4) -0.01790(5)
S1 0.0367(4) 0.0317(4) 0.0180(3) 0.0042(3) -0.0059(3) -0.0248(4)
S2 0.0343(4) 0.0322(4) 0.0149(3) 0.0029(3) -0.0049(3) -0.0233(4)
S3 0.0254(4) 0.0217(3) 0.0173(3) 0.0029(3) -0.0066(3) -0.0142(3)
S4 0.0344(4) 0.0275(4) 0.0223(4) 0.0068(3) -0.0113(3) -0.0220(3)
P1 0.0408(5) 0.0281(4) 0.0156(3) 0.0058(3) -0.0090(3) -0.0229(4)
P2 0.0304(4) 0.0355(4) 0.0183(4) 0.0088(3) -0.0113(3) -0.0219(4)
P3 0.0251(4) 0.0370(5) 0.0147(3) 0.0066(3) -0.0072(3) -0.0188(4)
P4 0.0473(5) 0.0244(4) 0.0178(4) 0.0065(3) -0.0140(4) -0.0232(4)
C1 0.052(2) 0.0248(15) 0.0182(14) 0.0077(12) -0.0117(15) -0.0230(16)
C2 0.053(2) 0.0321(18) 0.0249(16) 0.0069(13) -0.0152(16) -0.0268(17)
C3 0.069(3) 0.051(2) 0.0248(17) 0.0097(16) -0.0156(18) -0.045(2)
C4 0.106(4) 0.038(2) 0.0211(17) 0.0073(15) -0.016(2) -0.048(3)
C5 0.085(4) 0.0266(18) 0.0260(18) 0.0040(14) -0.005(2) -0.022(2)
C6 0.062(3) 0.0335(19) 0.0218(16) 0.0076(14) -0.0076(17) -0.0201(19)
C7 0.048(2) 0.052(2) 0.0258(17) 0.0112(16) -0.0145(17) -0.031(2)
C8 0.049(3) 0.098(4) 0.045(3) 0.032(3) -0.024(2) -0.038(3)
C9 0.030(7) 0.099(11) 0.061(6) 0.012(7) -0.031(5) -0.011(8)
C10 0.033(6) 0.072(8) 0.062(5) -0.016(5) -0.015(4) -0.009(5)
C11 0.024(7) 0.064(7) 0.056(5) -0.014(5) -0.003(4) -0.016(5)
C9A 0.023(8) 0.14(2) 0.110(14) 0.091(15) -0.030(8) -0.022(10)
C10A 0.022(7) 0.15(2) 0.118(14) 0.080(15) -0.034(8) -0.032(11)
C11A 0.017(7) 0.090(14) 0.095(11) 0.059(10) -0.012(7) -0.018(8)
C12 0.053(3) 0.075(3) 0.042(2) 0.022(2) -0.015(2) -0.044(3)
C13 0.047(2) 0.0294(16) 0.0179(14) 0.0041(12) -0.0066(14) -0.0252(16)
C14 0.057(2) 0.0365(19) 0.0160(14) 0.0068(13) -0.0099(15) -0.0311(18)
C15 0.0284(16) 0.0241(14) 0.0124(12) -0.0017(10) -0.0032(11) -0.0157(13)
C16 0.0274(16) 0.0208(14) 0.0196(14) 0.0021(11) -0.0038(12) -0.0117(12)
C17 0.0248(15) 0.0256(15) 0.0201(14) 0.0043(11) -0.0052(12) -0.0111(13)
C18 0.0267(15) 0.0262(15) 0.0136(12) 0.0029(10) -0.0045(11) -0.0164(13)
C19 0.0284(16) 0.0177(13) 0.0134(12) 0.0002(10) -0.0028(11) -0.0091(12)
C20 0.0231(15) 0.0274(15) 0.0147(13) 0.0011(11) -0.0017(11) -0.0133(13)
C21 0.040(2) 0.065(3) 0.0182(15) 0.0117(16) -0.0121(15) -0.036(2)
C22 0.0366(19) 0.053(2) 0.0172(14) 0.0108(14) -0.0122(13) -0.0300(18)
C23 0.041(2) 0.0376(19) 0.0352(19) 0.0172(15) -0.0173(16) -0.0239(17)
C24 0.040(2) 0.0334(19) 0.042(2) 0.0090(16) -0.0125(18) -0.0185(17)
C25 0.069(3) 0.039(2) 0.085(4) 0.013(2) -0.028(3) -0.031(2)
C26 0.109(5) 0.039(3) 0.134(6) 0.041(3) -0.069(5) -0.041(3)
C27 0.127(6) 0.059(3) 0.110(5) 0.055(4) -0.080(5) -0.055(4)
C28 0.106(5) 0.062(3) 0.064(3) 0.040(3) -0.060(3) -0.052(3)
C29 0.0294(17) 0.0413(19) 0.0177(14) 0.0095(13) -0.0118(13) -0.0214(15)
C30 0.034(2) 0.045(2) 0.0269(17) 0.0036(15) -0.0135(15) -0.0180(17)
C31 0.031(2) 0.061(3) 0.0292(18) 0.0036(17) -0.0116(16) -0.0197(19)
C32 0.037(2) 0.073(3) 0.0268(18) 0.0114(18) -0.0119(16) -0.036(2)
C33 0.047(2) 0.059(3) 0.0278(18) 0.0136(17) -0.0148(17) -0.040(2)
C34 0.0325(18) 0.043(2) 0.0236(15) 0.0096(14) -0.0109(14) -0.0257(16)
C35 0.0253(16) 0.046(2) 0.0160(14) 0.0086(13) -0.0066(12) -0.0150(15)
C36 0.0340(19) 0.046(2) 0.0236(16) 0.0103(15) -0.0083(14) -0.0182(17)
C37 0.041(2) 0.044(2) 0.0292(19) 0.0067(16) -0.0011(17) -0.0106(19)
C38 0.034(2) 0.053(3) 0.0288(19) 0.0139(17) -0.0039(16) -0.0025(19)
C39 0.0293(19) 0.067(3) 0.0242(17) 0.0135(18) -0.0090(15) -0.0143(19)
C40 0.0315(19) 0.059(2) 0.0174(15) 0.0090(15) -0.0095(14) -0.0213(18)
C41 0.0339(18) 0.0377(18) 0.0213(15) 0.0131(13) -0.0122(14) -0.0210(15)
C42 0.040(2) 0.057(2) 0.0269(17) 0.0156(17) -0.0137(16) -0.0318(19)
C43 0.058(3) 0.068(3) 0.041(2) 0.027(2) -0.017(2) -0.049(3)
C44 0.066(3) 0.054(3) 0.053(3) 0.021(2) -0.025(2) -0.045(2)
C45 0.054(3) 0.045(2) 0.046(2) 0.0139(19) -0.023(2) -0.033(2)
C46 0.040(2) 0.042(2) 0.0298(17) 0.0137(15) -0.0166(16) -0.0263(17)
C47 0.0253(16) 0.0424(19) 0.0152(13) 0.0073(12) -0.0075(12) -0.0179(15)
C48 0.0322(17) 0.0331(17) 0.0195(14) 0.0090(12) -0.0110(13) -0.0203(14)
C49 0.0223(14) 0.0200(13) 0.0156(12) 0.0021(10) -0.0055(11) -0.0110(12)
C50 0.0224(15) 0.0215(14) 0.0224(14) 0.0058(11) -0.0091(12) -0.0100(12)
C51 0.0197(14) 0.0244(15) 0.0244(15) 0.0056(12) -0.0088(12) -0.0106(12)
C52 0.0295(16) 0.0225(14) 0.0158(12) 0.0037(10) -0.0076(12) -0.0169(13)
C53 0.0288(16) 0.0174(13) 0.0173(13) 0.0019(10) -0.0073(12) -0.0099(12)
C54 0.0213(14) 0.0205(13) 0.0178(13) 0.0023(10) -0.0070(11) -0.0068(12)
C55 0.059(2) 0.0321(18) 0.0242(16) 0.0095(13) -0.0221(17) -0.0295(18)
C56 0.052(2) 0.0334(18) 0.0182(14) 0.0062(13) -0.0138(15) -0.0269(17)
C57 0.051(2) 0.0229(15) 0.0281(16) 0.0107(13) -0.0211(16) -0.0233(16)
C58 0.053(2) 0.0326(19) 0.036(2) 0.0122(15) -0.0231(18) -0.0251(18)
C59 0.048(2) 0.039(2) 0.048(2) 0.0120(18) -0.021(2) -0.0216(19)
C60 0.053(3) 0.042(2) 0.056(3) 0.019(2) -0.032(2) -0.027(2)
C61 0.062(3) 0.036(2) 0.045(2) 0.0155(17) -0.034(2) -0.031(2)
C62 0.058(3) 0.0333(18) 0.0302(18) 0.0104(14) -0.0227(18) -0.0301(18)
C63 0.051(2) 0.0267(16) 0.0203(15) 0.0037(12) -0.0151(15) -0.0205(16)
C64 0.059(3) 0.0292(17) 0.0264(16) 0.0100(13) -0.0215(17) -0.0252(17)
C65 0.071(3) 0.0266(17) 0.0284(18) 0.0070(14) -0.0237(19) -0.0241(19)
C66 0.058(3) 0.036(2) 0.043(2) -0.0009(17) -0.019(2) -0.015(2)
C67 0.052(3) 0.049(3) 0.084(4) 0.002(3) -0.017(3) -0.026(2)
C68 0.056(3) 0.037(2) 0.061(3) -0.001(2) -0.014(2) -0.029(2)
F1 0.0594(16) 0.0496(15) 0.0499(15) 0.0202(12) -0.0241(13) -0.0333(13)
F2 0.069(2) 0.0560(17) 0.081(2) 0.0168(16) -0.0201(17) -0.0427(16)
F3 0.094(3) 0.143(4) 0.081(3) 0.083(3) -0.050(2) -0.060(3)
F4 0.080(3) 0.071(3) 0.157(5) -0.022(3) 0.011(3) 0.017(2)
B1 0.039(2) 0.032(2) 0.051(3) 0.012(2) -0.011(2) -0.0111(19)
F5 0.0412(15) 0.0667(19) 0.073(2) -0.0068(15) -0.0116(14) -0.0245(14)
F6 0.062(2) 0.0451(17) 0.134(3) -0.0250(19) -0.002(2) -0.0271(15)
F7 0.066(2) 0.096(3) 0.072(2) -0.0238(19) -0.0278(17) -0.0290(19)
F8 0.087(3) 0.129(4) 0.085(3) 0.063(3) -0.004(2) -0.035(3)
B2 0.036(2) 0.038(2) 0.039(2) 0.0046(18) -0.0126(19) -0.0172(19)
F9 0.0610(15) 0.0365(12) 0.0252(10) 0.0095(9) -0.0212(10) -0.0220(11)
F10 0.0487(15) 0.108(2) 0.0272(12) 0.0023(14) -0.0124(11) -0.0366(16)
F11 0.103(2) 0.0433(15) 0.0584(17) 0.0220(13) -0.0484(18) -0.0338(16)
F12 0.0493(14) 0.0454(13) 0.0371(12) 0.0088(10) -0.0152(11) -0.0280(12)
B3 0.046(3) 0.040(2) 0.0258(19) 0.0113(16) -0.0169(18) -0.023(2)
F13 0.0571(18) 0.0559(18) 0.086(2) -0.0100(16) 0.0083(16) -0.0283(15)
F14 0.088(3) 0.083(3) 0.185(5) -0.053(3) -0.021(3) -0.049(2)
F15 0.068(2) 0.068(2) 0.089(3) 0.0097(19) 0.008(2) 0.0075(18)
F16 0.091(3) 0.119(3) 0.061(2) 0.017(2) -0.013(2) 0.033(3)
B4 0.045(3) 0.061(3) 0.038(3) 0.008(2) 0.003(2) -0.013(3)

loop_
_atom_type_symbol
_atom_type_description
_atom_type_scat_dispersion_real
_atom_type_scat_dispersion_imag
_atom_type_scat_source
C C 0.0033 0.0016 'International Tables Vol C Tables 4.2.6.8 and 6.1.1.4'
H H 0.0000 0.0000 'International Tables Vol C Tables 4.2.6.8 and 6.1.1.4'
B B 0.0013 0.0007 'International Tables Vol C Tables 4.2.6.8 and 6.1.1.4'
F F 0.0171 0.0103 'International Tables Vol C Tables 4.2.6.8 and 6.1.1.4'
P P 0.1023 0.0942 'International Tables Vol C Tables 4.2.6.8 and 6.1.1.4'
S S 0.1246 0.1234 'International Tables Vol C Tables 4.2.6.8 and 6.1.1.4'
Pt Pt -1.7033 8.3905 'International Tables Vol C Tables 4.2.6.8 and 6.1.1.4'

loop_
_geom_angle_atom_site_label_1
_geom_angle_atom_site_label_2
_geom_angle_atom_site_label_3
_geom_angle
S1 Pt1 S4 91.39(3)
P1 Pt1 S1 85.42(3)
P1 Pt1 S4 176.61(3)
P4 Pt1 S1 170.60(3)
P4 Pt1 S4 85.05(3)
P4 Pt1 P1 97.93(3)
S2 Pt2 S3 89.45(3)
P2 Pt2 S2 85.52(3)
P2 Pt2 S3 174.92(3)
P3 Pt2 S2 169.89(3)
P3 Pt2 S3 86.31(3)
P3 Pt2 P2 98.53(3)
C14 S1 Pt1 107.80(12)
C15 S1 Pt1 109.42(10)
C15 S1 C14 103.46(16)
C18 S2 Pt2 107.15(10)
C18 S2 C21 104.49(16)
C21 S2 Pt2 107.32(13)
C48 S3 Pt2 104.62(11)
C49 S3 Pt2 109.06(10)
C49 S3 C48 104.36(14)
C52 S4 Pt1 111.68(11)
C52 S4 C55 104.00(16)
C55 S4 Pt1 105.34(12)
C1 P1 Pt1 121.30(12)
C1 P1 C13 103.00(16)
C7 P1 Pt1 110.65(13)
C7 P1 C1 108.6(2)
C7 P1 C13 106.66(18)
C13 P1 Pt1 105.39(12)
C22 P2 Pt2 104.69(13)
C23 P2 Pt2 111.19(13)
C23 P2 C22 107.88(18)
C23 P2 C29 106.78(18)
C29 P2 Pt2 120.74(11)
C29 P2 C22 104.76(16)
C35 P3 Pt2 120.56(11)
C35 P3 C41 110.26(17)
C35 P3 C47 104.80(16)
C41 P3 Pt2 108.60(12)
C41 P3 C47 106.41(16)
C47 P3 Pt2 105.19(11)
C56 P4 Pt1 104.50(11)
C57 P4 Pt1 108.72(13)
C57 P4 C56 106.83(17)
C63 P4 Pt1 120.84(11)
C63 P4 C56 106.54(18)
C63 P4 C57 108.55(17)
C2 C1 P1 118.6(3)
C2 C1 C6 120.2(3)
C6 C1 P1 121.2(3)
C1 C2 H2 120.3
C1 C2 C3 119.5(4)
C3 C2 H2 120.3
C2 C3 H3 120.0
C4 C3 C2 119.9(4)
C4 C3 H3 120.0
C3 C4 H4 119.8
C5 C4 C3 120.4(4)
C5 C4 H4 119.8
C4 C5 H5 119.3
C4 C5 C6 121.4(4)
C6 C5 H5 119.3
C1 C6 H6 120.7
C5 C6 C1 118.5(4)
C5 C6 H6 120.7
C8 C7 P1 120.4(3)
C12 C7 P1 120.9(3)
C12 C7 C8 118.7(4)
C7 C8 H8A 119.7
C7 C8 H8B 120.1
C7 C8 C9 120.6(8)
C9 C8 H8A 119.7
C9A C8 C7 119.9(10)
C9A C8 H8B 120.1
C8 C9 H9 120.1
C10 C9 C8 119.9(14)
C10 C9 H9 120.1
C9 C10 H10 119.3
C11 C10 C9 121.5(13)
C11 C10 H10 119.3
C10 C11 H11 120.3
C10 C11 C12 119.5(11)
C12 C11 H11 120.3
C8 C9A H9A 119.0
C8 C9A C10A 122.1(16)
C10A C9A H9A 119.0
C9A C10A H10A 121.9
C11A C10A C9A 116.2(15)
C11A C10A H10A 121.9
C10A C11A H11A 119.0
C12 C11A C10A 121.9(13)
C12 C11A H11A 119.0
C7 C12 C11 119.1(7)
C7 C12 H12 120.4
C7 C12 H12A 119.9
C11 C12 H12 120.4
C11A C12 C7 120.2(9)
C11A C12 H12A 119.9
P1 C13 H13A 109.4
P1 C13 H13B 109.4
H13A C13 H13B 108.0
C14 C13 P1 111.3(2)
C14 C13 H13A 109.4
C14 C13 H13B 109.4
S1 C14 H14A 109.8
S1 C14 H14B 109.8
C13 C14 S1 109.5(2)
C13 C14 H14A 109.8
C13 C14 H14B 109.8
H14A C14 H14B 108.2
C16 C15 S1 123.4(2)
C16 C15 C20 121.5(3)
C20 C15 S1 115.1(2)
C15 C16 H16 120.3
C17 C16 C15 119.4(3)
C17 C16 H16 120.3
C16 C17 H17 120.6
C16 C17 C18 118.9(3)
C18 C17 H17 120.6
C17 C18 S2 123.3(2)
C19 C18 S2 114.9(2)
C19 C18 C17 121.8(3)
C18 C19 H19 120.4
C20 C19 C18 119.2(3)
C20 C19 H19 120.4
C15 C20 H20 120.4
C19 C20 C15 119.1(3)
C19 C20 H20 120.4
S2 C21 H21A 109.6
S2 C21 H21B 109.6
H21A C21 H21B 108.1
C22 C21 S2 110.5(2)
C22 C21 H21A 109.6
C22 C21 H21B 109.6
P2 C22 H22A 109.5
P2 C22 H22B 109.5
C21 C22 P2 110.9(2)
C21 C22 H22A 109.5
C21 C22 H22B 109.5
H22A C22 H22B 108.1
C24 C23 P2 120.3(3)
C24 C23 C28 118.9(4)
C28 C23 P2 120.5(3)
C23 C24 H24 119.7
C23 C24 C25 120.6(4)
C25 C24 H24 119.7
C24 C25 H25 120.2
C26 C25 C24 119.6(5)
C26 C25 H25 120.2
C25 C26 H26 120.0
C27 C26 C25 120.0(5)
C27 C26 H26 120.0
C26 C27 H27 119.5
C28 C27 C26 121.1(5)
C28 C27 H27 119.5
C23 C28 H28 120.1
C27 C28 C23 119.9(5)
C27 C28 H28 120.1
C30 C29 P2 120.7(3)
C34 C29 P2 119.6(3)
C34 C29 C30 119.7(3)
C29 C30 H30 120.1
C31 C30 C29 119.7(4)
C31 C30 H30 120.1
C30 C31 H31 119.8
C32 C31 C30 120.4(4)
C32 C31 H31 119.8
C31 C32 H32 119.9
C31 C32 C33 120.3(4)
C33 C32 H32 119.9
C32 C33 H33 119.9
C32 C33 C34 120.2(4)
C34 C33 H33 119.9
C29 C34 H34 120.2
C33 C34 C29 119.7(4)
C33 C34 H34 120.2
C36 C35 P3 117.8(3)
C36 C35 C40 119.5(4)
C40 C35 P3 122.7(3)
C35 C36 H36 119.9
C37 C36 C35 120.1(4)
C37 C36 H36 119.9
C36 C37 H37 120.0
C38 C37 C36 119.9(4)
C38 C37 H37 120.0
C37 C38 H38 119.9
C39 C38 C37 120.3(4)
C39 C38 H38 119.9
C38 C39 H39 119.6
C38 C39 C40 120.9(4)
C40 C39 H39 119.6
C35 C40 H40 120.3
C39 C40 C35 119.3(4)
C39 C40 H40 120.3
C42 C41 P3 121.8(3)
C46 C41 P3 119.4(3)
C46 C41 C42 118.8(3)
C41 C42 H42 120.1
C43 C42 C41 119.8(4)
C43 C42 H42 120.1
C42 C43 H43 119.7
C44 C43 C42 120.6(4)
C44 C43 H43 119.7
C43 C44 H44 119.9
C45 C44 C43 120.2(4)
C45 C44 H44 119.9
C44 C45 H45 120.2
C44 C45 C46 119.6(5)
C46 C45 H45 120.2
C41 C46 C45 120.9(4)
C41 C46 H46 119.6
C45 C46 H46 119.6
P3 C47 H47A 109.9
P3 C47 H47B 109.9
H47A C47 H47B 108.3
C48 C47 P3 109.0(2)
C48 C47 H47A 109.9
C48 C47 H47B 109.9
S3 C48 H48A 109.2
S3 C48 H48B 109.2
C47 C48 S3 112.1(2)
C47 C48 H48A 109.2
C47 C48 H48B 109.2
H48A C48 H48B 107.9
C50 C49 S3 115.6(2)
C50 C49 C54 121.5(3)
C54 C49 S3 122.6(2)
C49 C50 H50 120.5
C51 C50 C49 119.0(3)
C51 C50 H50 120.5
C50 C51 H51 120.2
C50 C51 C52 119.5(3)
C52 C51 H51 120.2
C51 C52 S4 115.1(2)
C53 C52 S4 123.5(2)
C53 C52 C51 121.3(3)
C52 C53 H53 120.3
C52 C53 C54 119.5(3)
C54 C53 H53 120.3
C49 C54 H54 120.4
C53 C54 C49 119.1(3)
C53 C54 H54 120.4
S4 C55 H55A 109.1
S4 C55 H55B 109.1
H55A C55 H55B 107.8
C56 C55 S4 112.6(2)
C56 C55 H55A 109.1
C56 C55 H55B 109.1
P4 C56 H56A 110.0
P4 C56 H56B 110.0
C55 C56 P4 108.5(3)
C55 C56 H56A 110.0
C55 C56 H56B 110.0
H56A C56 H56B 108.4
C58 C57 P4 120.5(3)
C58 C57 C62 119.3(4)
C62 C57 P4 120.3(3)
C57 C58 H58 119.8
C59 C58 C57 120.4(4)
C59 C58 H58 119.8
C58 C59 H59 120.3
C58 C59 C60 119.5(4)
C60 C59 H59 120.3
C59 C60 H60 119.7
C61 C60 C59 120.6(4)
C61 C60 H60 119.7
C60 C61 H61 119.9
C62 C61 C60 120.1(4)
C62 C61 H61 119.9
C57 C62 H62 120.0
C61 C62 C57 120.0(4)
C61 C62 H62 120.0
C64 C63 P4 121.6(3)
C64 C63 C68 119.7(4)
C68 C63 P4 118.6(3)
C63 C64 H64 120.0
C63 C64 C65 120.0(4)
C65 C64 H64 120.0
C64 C65 H65 120.0
C66 C65 C64 120.1(4)
C66 C65 H65 120.0
C65 C66 H66 120.1
C65 C66 C67 119.8(4)
C67 C66 H66 120.1
C66 C67 H67 119.7
C68 C67 C66 120.5(5)
C68 C67 H67 119.7
C63 C68 H68 120.1
C67 C68 C63 119.8(4)
C67 C68 H68 120.1
F1 B1 F2 108.5(4)
F1 B1 F4 107.9(4)
F3 B1 F1 108.3(4)
F3 B1 F2 109.9(4)
F3 B1 F4 113.0(5)
F4 B1 F2 109.1(5)
F6 B2 F5 110.8(4)
F6 B2 F7 112.2(4)
F6 B2 F8 107.1(4)
F7 B2 F5 108.3(4)
F8 B2 F5 112.4(4)
F8 B2 F7 106.1(4)
F9 B3 F11 109.9(3)
F9 B3 F12 110.6(3)
F10 B3 F9 109.4(4)
F10 B3 F11 107.9(3)
F10 B3 F12 111.1(4)
F12 B3 F11 107.9(4)
F14 B4 F13 106.8(5)
F14 B4 F15 113.0(5)
F14 B4 F16 111.9(5)
F15 B4 F13 109.2(4)
F15 B4 F16 110.9(5)
F16 B4 F13 104.6(5)

loop_
_geom_bond_atom_site_label_1
_geom_bond_atom_site_label_2
_geom_bond_distance
Pt1 S1 2.3436(8)
Pt1 S4 2.3738(8)
Pt1 P1 2.2712(9)
Pt1 P4 2.2710(8)
Pt2 S2 2.3427(8)
Pt2 S3 2.3670(8)
Pt2 P2 2.2715(9)
Pt2 P3 2.2668(8)
S1 C14 1.828(4)
S1 C15 1.775(3)
S2 C18 1.779(3)
S2 C21 1.830(4)
S3 C48 1.831(3)
S3 C49 1.781(3)
S4 C52 1.784(3)
S4 C55 1.830(4)
P1 C1 1.796(3)
P1 C7 1.793(4)
P1 C13 1.820(3)
P2 C22 1.826(4)
P2 C23 1.790(4)
P2 C29 1.797(3)
P3 C35 1.800(4)
P3 C41 1.810(4)
P3 C47 1.829(3)
P4 C56 1.832(3)
P4 C57 1.806(4)
P4 C63 1.802(4)
C1 C2 1.394(6)
C1 C6 1.399(6)
C2 H2 0.9500
C2 C3 1.402(5)
C3 H3 0.9500
C3 C4 1.377(7)
C4 H4 0.9500
C4 C5 1.364(7)
C5 H5 0.9500
C5 C6 1.395(6)
C6 H6 0.9500
C7 C8 1.389(6)
C7 C12 1.385(6)
C8 H8A 0.9500
C8 H8B 0.9500
C8 C9 1.52(2)
C8 C9A 1.20(2)
C9 H9 0.9500
C9 C10 1.36(2)
C10 H10 0.9500
C10 C11 1.349(19)
C11 H11 0.9500
C11 C12 1.56(2)
C9A H9A 0.9500
C9A C10A 1.45(2)
C10A H10A 0.9500
C10A C11A 1.35(2)
C11A H11A 0.9500
C11A C12 1.251(16)
C12 H12 0.9500
C12 H12A 0.9500
C13 H13A 0.9900
C13 H13B 0.9900
C13 C14 1.529(5)
C14 H14A 0.9900
C14 H14B 0.9900
C15 C16 1.388(5)
C15 C20 1.389(4)
C16 H16 0.9500
C16 C17 1.382(4)
C17 H17 0.9500
C17 C18 1.391(4)
C18 C19 1.385(5)
C19 H19 0.9500
C19 C20 1.384(4)
C20 H20 0.9500
C21 H21A 0.9900
C21 H21B 0.9900
C21 C22 1.521(5)
C22 H22A 0.9900
C22 H22B 0.9900
C23 C24 1.381(6)
C23 C28 1.392(6)
C24 H24 0.9500
C24 C25 1.385(6)
C25 H25 0.9500
C25 C26 1.371(8)
C26 H26 0.9500
C26 C27 1.368(10)
C27 H27 0.9500
C27 C28 1.366(8)
C28 H28 0.9500
C29 C30 1.397(5)
C29 C34 1.397(5)
C30 H30 0.9500
C30 C31 1.387(5)
C31 H31 0.9500
C31 C32 1.377(6)
C32 H32 0.9500
C32 C33 1.384(7)
C33 H33 0.9500
C33 C34 1.389(5)
C34 H34 0.9500
C35 C36 1.391(6)
C35 C40 1.401(5)
C36 H36 0.9500
C36 C37 1.384(6)
C37 H37 0.9500
C37 C38 1.379(6)
C38 H38 0.9500
C38 C39 1.373(7)
C39 H39 0.9500
C39 C40 1.378(6)
C40 H40 0.9500
C41 C42 1.396(5)
C41 C46 1.392(5)
C42 H42 0.9500
C42 C43 1.387(6)
C43 H43 0.9500
C43 C44 1.382(7)
C44 H44 0.9500
C44 C45 1.371(6)
C45 H45 0.9500
C45 C46 1.394(5)
C46 H46 0.9500
C47 H47A 0.9900
C47 H47B 0.9900
C47 C48 1.513(5)
C48 H48A 0.9900
C48 H48B 0.9900
C49 C50 1.393(4)
C49 C54 1.394(4)
C50 H50 0.9500
C50 C51 1.388(4)
C51 H51 0.9500
C51 C52 1.393(4)
C52 C53 1.385(5)
C53 H53 0.9500
C53 C54 1.392(4)
C54 H54 0.9500
C55 H55A 0.9900
C55 H55B 0.9900
C55 C56 1.505(6)
C56 H56A 0.9900
C56 H56B 0.9900
C57 C58 1.392(6)
C57 C62 1.403(5)
C58 H58 0.9500
C58 C59 1.386(6)
C59 H59 0.9500
C59 C60 1.388(6)
C60 H60 0.9500
C60 C61 1.381(7)
C61 H61 0.9500
C61 C62 1.379(6)
C62 H62 0.9500
C63 C64 1.381(5)
C63 C68 1.383(6)
C64 H64 0.9500
C64 C65 1.393(6)
C65 H65 0.9500
C65 C66 1.364(7)
C66 H66 0.9500
C66 C67 1.387(7)
C67 H67 0.9500
C67 C68 1.374(7)
C68 H68 0.9500
F1 B1 1.368(5)
F2 B1 1.389(6)
F3 B1 1.364(6)
F4 B1 1.370(6)
F5 B2 1.372(5)
F6 B2 1.349(5)
F7 B2 1.365(5)
F8 B2 1.364(6)
F9 B3 1.380(4)
F10 B3 1.366(5)
F11 B3 1.405(5)
F12 B3 1.383(5)
F13 B4 1.391(7)
F14 B4 1.325(7)
F15 B4 1.383(7)
F16 B4 1.390(7)

loop_
_geom_torsion_atom_site_label_1
_geom_torsion_atom_site_label_2
_geom_torsion_atom_site_label_3
_geom_torsion_atom_site_label_4
_geom_torsion
Pt1 S1 C14 C13 27.1(3)
Pt1 S1 C15 C16 73.3(3)
Pt1 S1 C15 C20 -106.9(2)
Pt1 S4 C52 C51 148.6(2)
Pt1 S4 C52 C53 -27.7(3)
Pt1 S4 C55 C56 24.5(3)
Pt1 P1 C1 C2 59.6(3)
Pt1 P1 C1 C6 -121.6(3)
Pt1 P1 C7 C8 -160.8(4)
Pt1 P1 C7 C12 19.7(4)
Pt1 P1 C13 C14 47.1(3)
Pt1 P4 C56 C55 51.8(3)
Pt1 P4 C57 C58 5.9(3)
Pt1 P4 C57 C62 -175.3(2)
Pt1 P4 C63 C64 -110.4(3)
Pt1 P4 C63 C68 68.1(4)
Pt2 S2 C18 C17 -74.4(3)
Pt2 S2 C18 C19 104.9(2)
Pt2 S2 C21 C22 -24.7(3)
Pt2 S3 C48 C47 -30.3(2)
Pt2 S3 C49 C50 -154.0(2)
Pt2 S3 C49 C54 20.2(3)
Pt2 P2 C22 C21 -48.7(3)
Pt2 P2 C23 C24 -29.4(4)
Pt2 P2 C23 C28 157.2(4)
Pt2 P2 C29 C30 120.7(3)
Pt2 P2 C29 C34 -59.3(3)
Pt2 P3 C35 C36 -68.2(3)
Pt2 P3 C35 C40 110.2(3)
Pt2 P3 C41 C42 -176.7(3)
Pt2 P3 C41 C46 3.2(3)
Pt2 P3 C47 C48 -47.9(2)
S1 C15 C16 C17 177.3(2)
S1 C15 C20 C19 -177.3(2)
S2 C18 C19 C20 178.1(2)
S2 C21 C22 P2 47.8(4)
S3 C49 C50 C51 172.3(2)
S3 C49 C54 C53 -171.6(2)
S4 C52 C53 C54 173.8(2)
S4 C55 C56 P4 -49.7(3)
P1 C1 C2 C3 178.8(3)
P1 C1 C6 C5 -178.8(3)
P1 C7 C8 C9 -172.3(10)
P1 C7 C8 C9A 171(2)
P1 C7 C12 C11 169.5(6)
P1 C7 C12 C11A -168(2)
P1 C13 C14 S1 -48.2(4)
P2 C23 C24 C25 -173.1(4)
P2 C23 C28 C27 174.6(5)
P2 C29 C30 C31 -180.0(3)
P2 C29 C34 C33 179.8(3)
P3 C35 C36 C37 178.9(3)
P3 C35 C40 C39 -179.8(3)
P3 C41 C42 C43 177.5(3)
P3 C41 C46 C45 -178.4(3)
P3 C47 C48 S3 51.5(3)
P4 C57 C58 C59 177.5(3)
P4 C57 C62 C61 -176.2(3)
P4 C63 C64 C65 178.7(3)
P4 C63 C68 C67 -177.4(4)
C1 P1 C7 C8 63.7(5)
C1 P1 C7 C12 -115.8(4)
C1 P1 C13 C14 175.2(3)
C1 C2 C3 C4 0.2(5)
C2 C1 C6 C5 0.0(5)
C2 C3 C4 C5 -0.3(6)
C3 C4 C5 C6 0.2(6)
C4 C5 C6 C1 -0.1(6)
C6 C1 C2 C3 -0.1(5)
C7 P1 C1 C2 -170.6(3)
C7 P1 C1 C6 8.2(3)
C7 P1 C13 C14 -70.6(3)
C7 C8 C9 C10 -2(2)
C7 C8 C9A C10A 2(3)
C8 C7 C12 C11 -10.0(9)
C8 C7 C12 C11A 12(2)
C8 C9 C10 C11 0(2)
C8 C9A C10A C11A 4(4)
C9 C8 C9A C10A -96(7)
C9 C10 C11 C12 -3(2)
C10 C11 C12 C7 8.0(14)
C10 C11 C12 C11A -91(4)
C9A C8 C9 C10 89(7)
C9A C10A C11A C12 -1(3)
C10A C11A C12 C7 -7(3)
C10A C11A C12 C11 86(4)
C12 C7 C8 C9 7.2(12)
C12 C7 C8 C9A -9(2)
C13 P1 C1 C2 -57.7(3)
C13 P1 C1 C6 121.1(3)
C13 P1 C7 C8 -46.7(5)
C13 P1 C7 C12 133.8(4)
C14 S1 C15 C16 -41.3(3)
C14 S1 C15 C20 138.4(2)
C15 S1 C14 C13 142.9(3)
C15 C16 C17 C18 -0.1(5)
C16 C15 C20 C19 2.4(4)
C16 C17 C18 S2 -178.1(2)
C16 C17 C18 C19 2.6(5)
C17 C18 C19 C20 -2.6(4)
C18 S2 C21 C22 -138.3(3)
C18 C19 C20 C15 0.1(4)
C20 C15 C16 C17 -2.4(5)
C21 S2 C18 C17 39.3(3)
C21 S2 C18 C19 -141.5(2)
C22 P2 C23 C24 -143.7(3)
C22 P2 C23 C28 42.9(5)
C22 P2 C29 C30 -121.8(3)
C22 P2 C29 C34 58.2(3)
C23 P2 C22 C21 69.8(3)
C23 P2 C29 C30 -7.5(3)
C23 P2 C29 C34 172.5(3)
C23 C24 C25 C26 -1.0(8)
C24 C23 C28 C27 1.1(9)
C24 C25 C26 C27 -0.1(10)
C25 C26 C27 C28 1.6(12)
C26 C27 C28 C23 -2.2(11)
C28 C23 C24 C25 0.4(7)
C29 P2 C22 C21 -176.7(3)
C29 P2 C23 C24 104.2(3)
C29 P2 C23 C28 -69.2(4)
C29 C30 C31 C32 0.2(6)
C30 C29 C34 C33 -0.2(5)
C30 C31 C32 C33 -0.3(6)
C31 C32 C33 C34 0.1(6)
C32 C33 C34 C29 0.2(5)
C34 C29 C30 C31 0.0(5)
C35 P3 C41 C42 -42.6(3)
C35 P3 C41 C46 137.3(3)
C35 P3 C47 C48 -176.0(2)
C35 C36 C37 C38 1.2(6)
C36 C35 C40 C39 -1.4(5)
C36 C37 C38 C39 -2.0(6)
C37 C38 C39 C40 1.0(6)
C38 C39 C40 C35 0.7(5)
C40 C35 C36 C37 0.5(5)
C41 P3 C35 C36 164.0(3)
C41 P3 C35 C40 -17.6(3)
C41 P3 C47 C48 67.2(3)
C41 C42 C43 C44 1.3(7)
C42 C41 C46 C45 1.6(6)
C42 C43 C44 C45 0.8(7)
C43 C44 C45 C46 -1.7(7)
C44 C45 C46 C41 0.5(6)
C46 C41 C42 C43 -2.4(6)
C47 P3 C35 C36 49.9(3)
C47 P3 C35 C40 -131.7(3)
C47 P3 C41 C42 70.5(3)
C47 P3 C41 C46 -109.6(3)
C48 S3 C49 C50 94.7(3)
C48 S3 C49 C54 -91.2(3)
C49 S3 C48 C47 84.3(3)
C49 C50 C51 C52 -0.3(5)
C50 C49 C54 C53 2.2(4)
C50 C51 C52 S4 -173.9(2)
C50 C51 C52 C53 2.5(5)
C51 C52 C53 C54 -2.2(5)
C52 S4 C55 C56 -93.1(3)
C52 C53 C54 C49 -0.1(4)
C54 C49 C50 C51 -2.0(5)
C55 S4 C52 C51 -98.3(3)
C55 S4 C52 C53 85.4(3)
C56 P4 C57 C58 118.2(3)
C56 P4 C57 C62 -63.0(3)
C56 P4 C63 C64 130.8(3)
C56 P4 C63 C68 -50.7(4)
C57 P4 C56 C55 -63.3(3)
C57 P4 C63 C64 16.1(3)
C57 P4 C63 C68 -165.4(3)
C57 C58 C59 C60 -0.6(6)
C58 C57 C62 C61 2.7(5)
C58 C59 C60 C61 1.2(6)
C59 C60 C61 C62 0.1(6)
C60 C61 C62 C57 -2.1(6)
C62 C57 C58 C59 -1.3(5)
C63 P4 C56 C55 -179.2(2)
C63 P4 C57 C58 -127.3(3)
C63 P4 C57 C62 51.5(3)
C63 C64 C65 C66 -2.1(5)
C64 C63 C68 C67 1.1(7)
C64 C65 C66 C67 2.6(6)
C65 C66 C67 C68 -1.2(8)
C66 C67 C68 C63 -0.6(8)
C68 C63 C64 C65 0.2(5)

loop_
_smtbx_masks_void_nr
_smtbx_masks_void_average_x
_smtbx_masks_void_average_y
_smtbx_masks_void_average_z
_smtbx_masks_void_volume
_smtbx_masks_void_count_electrons
1 0.262 0.238 -0.454 659.1 176.7
